data_4089074
loop_
_publ_author_name
'Pal, Shiv'
'Dasgupta, Rajarshi'
'Khan, Shabana'

_publ_section_title
;
 Acyclic \a-Phosphinoamido-Germylene: Synthesis and Characterization
;
_journal_issue 20
_journal_name_full Organometallics
_journal_page_first 3635
_journal_paper_doi 10.1021/acs.organomet.6b00689
_journal_volume 35
_journal_year 2016
_chemical_formula_sum 'C48 H54 Ge2 N2 O P2'
_chemical_formula_weight 882.05
_space_group_crystal_system triclinic
_space_group_IT_number 2
_space_group_name_Hall '-P 1'
_space_group_name_H-M_alt 'P -1'
_atom_sites_solution_hydrogens geom
_audit_creation_method SHELXL-2014/7
_cell_angle_alpha 105.161(12)
_cell_angle_beta 94.562(13)
_cell_angle_gamma 105.937(13)
_cell_formula_units_Z 2
_cell_length_a 9.348(5)
_cell_length_b 12.975(6)
_cell_length_c 19.947(9)
_cell_measurement_reflns_used 9651
_cell_measurement_temperature 150(2)
_cell_measurement_theta_max 23.66
_cell_measurement_theta_min 2.31
_cell_volume 2215.4(19)
_computing_structure_refinement 'SHELXL-2014/7 (Sheldrick, 2014)'
_diffrn_ambient_temperature 150(2)
_diffrn_measured_fraction_theta_full 0.999
_diffrn_measured_fraction_theta_max 0.999
_diffrn_measurement_device_type 'Bruker APEX-II CCD'
_diffrn_measurement_method '\f and \w scans'
_diffrn_radiation_type MoK\a
_diffrn_radiation_wavelength 0.71073
_diffrn_reflns_av_R_equivalents 0.0899
_diffrn_reflns_av_unetI/netI 0.0457
_diffrn_reflns_Laue_measured_fraction_full 0.999
_diffrn_reflns_Laue_measured_fraction_max 0.999
_diffrn_reflns_limit_h_max 11
_diffrn_reflns_limit_h_min -11
_diffrn_reflns_limit_k_max 15
_diffrn_reflns_limit_k_min -15
_diffrn_reflns_limit_l_max 23
_diffrn_reflns_limit_l_min -23
_diffrn_reflns_number 85853
_diffrn_reflns_point_group_measured_fraction_full 0.999
_diffrn_reflns_point_group_measured_fraction_max 0.999
_diffrn_reflns_theta_full 25.242
_diffrn_reflns_theta_max 25.246
_diffrn_reflns_theta_min 2.270
_exptl_absorpt_coefficient_mu 1.466
_exptl_absorpt_correction_type multi-scan
_exptl_absorpt_process_details 'Sheldrick, G.M.(2012) SADABS.Bruker AXS Inc.,Madison,Wisconsin, USA.'
_exptl_crystal_colour colorless
_exptl_crystal_density_diffrn 1.322
_exptl_crystal_description block
_exptl_crystal_F_000 916
_exptl_crystal_size_max 0.1
_exptl_crystal_size_mid 0.1
_exptl_crystal_size_min 0.1
_exptl_transmission_factor_max 0.1524
_exptl_transmission_factor_min 0.1063
_refine_diff_density_max 0.573
_refine_diff_density_min -0.536
_refine_diff_density_rms 0.061
_refine_ls_extinction_method none
_refine_ls_goodness_of_fit_ref 1.089
_refine_ls_hydrogen_treatment constr
_refine_ls_matrix_type full
_refine_ls_number_parameters 504
_refine_ls_number_reflns 8026
_refine_ls_number_restraints 0
_refine_ls_restrained_S_all 1.089
_refine_ls_R_factor_all 0.0629
_refine_ls_R_factor_gt 0.0414
_refine_ls_shift/su_max 0.001
_refine_ls_shift/su_mean 0.000
_refine_ls_structure_factor_coef Fsqd
_refine_ls_weighting_details 'w=1/[\s^2^(Fo^2^)+(0.0273P)^2^+2.4682P] where P=(Fo^2^+2Fc^2^)/3'
_refine_ls_weighting_scheme calc
_refine_ls_wR_factor_gt 0.0878
_refine_ls_wR_factor_ref 0.0957
_reflns_Friedel_coverage 0.000
_reflns_number_gt 6263
_reflns_number_total 8026
_reflns_threshold_expression 'I > 2\s(I)'
_cod_data_source_file om6b00689_si_002.cif
_cod_data_source_block 4
_cod_original_cell_volume 2215.5(18)
_cod_database_code 4089074
_shelx_shelxl_version_number 2014/7
_shelx_space_group_comment
;
The symmetry employed for this shelxl refinement is uniquely defined
by the following loop, which should always be used as a source of
symmetry information in preference to the above space-group names.
They are only intended as comments.
;

loop_
_space_group_symop_operation_xyz
'x, y, z'
'-x, -y, -z'

loop_
_atom_site_label
_atom_site_type_symbol
_atom_site_fract_x
_atom_site_fract_y
_atom_site_fract_z
_atom_site_U_iso_or_equiv
_atom_site_adp_type
_atom_site_occupancy
_atom_site_site_symmetry_order
_atom_site_calc_flag
_atom_site_refinement_flags_posn
_atom_site_refinement_flags_adp
Ge2 Ge 0.12477(4) 0.55011(3) 0.64956(2) 0.03518(11) Uani 1 1 d . .
Ge1 Ge 0.47674(4) 0.68034(3) 0.69024(2) 0.03929(11) Uani 1 1 d . .
P1 P 0.21567(9) 0.70736(7) 0.77559(4) 0.02955(19) Uani 1 1 d . .
P2 P 0.39269(9) 0.47191(7) 0.69534(4) 0.02995(19) Uani 1 1 d . .
O1 O 0.2991(3) 0.62900(18) 0.62963(11) 0.0397(6) Uani 1 1 d . .
N2 N 0.2078(3) 0.4350(2) 0.67097(13) 0.0283(6) Uani 1 1 d . .
N1 N 0.3976(3) 0.7576(2) 0.77124(13) 0.0315(6) Uani 1 1 d . .
C1 C 0.1920(4) 0.6761(3) 0.85961(16) 0.0335(7) Uani 1 1 d . .
C2 C 0.1227(4) 0.8149(3) 0.78211(17) 0.0341(7) Uani 1 1 d . .
C3 C 0.5791(4) 0.9054(3) 0.86984(17) 0.0385(8) Uani 1 1 d . .
C4 C 0.1040(3) 0.3218(2) 0.64621(17) 0.0319(7) Uani 1 1 d . .
C5 C 0.4418(4) 0.4297(3) 0.77210(17) 0.0359(8) Uani 1 1 d . .
C6 C 0.0132(4) 0.2803(3) 0.69238(18) 0.0388(8) Uani 1 1 d . .
C7 C 0.4876(4) 0.8738(3) 0.80408(17) 0.0339(8) Uani 1 1 d . .
C8 C 0.0845(4) 0.2580(3) 0.57501(18) 0.0376(8) Uani 1 1 d . .
C9 C -0.0051(4) 0.7934(3) 0.73360(19) 0.0468(9) Uani 1 1 d . .
H9 H -0.0385 0.7250 0.6964 0.056 Uiso 1 1 calc R U
C10 C 0.4889(4) 0.3976(3) 0.63224(17) 0.0351(8) Uani 1 1 d . .
C11 C 0.2647(4) 0.6049(3) 0.87755(17) 0.0400(8) Uani 1 1 d . .
H11 H 0.3309 0.5791 0.8484 0.048 Uiso 1 1 calc R U
C12 C 0.0941(4) 0.7110(3) 0.90287(18) 0.0447(9) Uani 1 1 d . .
H12 H 0.0407 0.7582 0.8912 0.054 Uiso 1 1 calc R U
C13 C 0.3639(4) 0.3299(3) 0.78353(19) 0.0471(9) Uani 1 1 d . .
H13 H 0.2781 0.2802 0.7505 0.056 Uiso 1 1 calc R U
C14 C 0.1698(4) 0.9165(3) 0.83578(19) 0.0435(9) Uani 1 1 d . .
H14 H 0.2578 0.9334 0.8690 0.052 Uiso 1 1 calc R U
C15 C 0.1585(4) 0.3054(3) 0.51986(17) 0.0433(9) Uani 1 1 d . .
H15 H 0.2403 0.3767 0.5451 0.052 Uiso 1 1 calc R U
C16 C 0.4021(4) 0.9255(3) 0.69362(19) 0.0456(9) Uani 1 1 d . .
H16 H 0.3353 0.8461 0.6803 0.055 Uiso 1 1 calc R U
C17 C 0.6595(4) 1.0185(3) 0.90080(19) 0.0487(10) Uani 1 1 d . .
H17 H 0.7204 1.0409 0.9457 0.058 Uiso 1 1 calc R U
C18 C 0.4845(4) 0.9542(3) 0.76799(18) 0.0393(8) Uani 1 1 d . .
C19 C 0.5980(4) 0.8208(3) 0.90725(18) 0.0436(9) Uani 1 1 d . .
H19 H 0.5302 0.7454 0.8781 0.052 Uiso 1 1 calc R U
C20 C 0.6528(4) 1.0977(3) 0.8680(2) 0.0541(11) Uani 1 1 d . .
H20 H 0.7056 1.1746 0.8908 0.065 Uiso 1 1 calc R U
C21 C 0.5673(4) 0.5010(3) 0.82124(19) 0.0498(9) Uani 1 1 d . .
H21 H 0.6238 0.5693 0.8144 0.060 Uiso 1 1 calc R U
C22 C -0.0157(4) 0.1494(3) 0.5541(2) 0.0521(10) Uani 1 1 d . .
H22 H -0.0272 0.1041 0.5069 0.062 Uiso 1 1 calc R U
C23 C 0.5692(4) 1.0659(3) 0.8017(2) 0.0512(10) Uani 1 1 d . .
H23 H 0.5691 1.1212 0.7785 0.061 Uiso 1 1 calc R U
C24 C 0.0739(4) 0.6772(4) 0.9630(2) 0.0536(10) Uani 1 1 d . .
H24 H 0.0084 0.7030 0.9926 0.064 Uiso 1 1 calc R U
C25 C -0.0847(4) 0.1717(3) 0.6682(2) 0.0540(10) Uani 1 1 d . .
H25 H -0.1435 0.1416 0.6993 0.065 Uiso 1 1 calc R U
C26 C 0.0136(4) 0.3536(3) 0.76540(19) 0.0501(10) Uani 1 1 d . .
H26 H 0.1128 0.4142 0.7801 0.060 Uiso 1 1 calc R U
C27 C 0.2427(4) 0.5706(3) 0.93712(19) 0.0483(9) Uani 1 1 d . .
H27 H 0.2936 0.5218 0.9485 0.058 Uiso 1 1 calc R U
C28 C 0.0897(5) 0.9935(3) 0.8414(2) 0.0558(11) Uani 1 1 d . .
H28 H 0.1218 1.0619 0.8786 0.067 Uiso 1 1 calc R U
C29 C 0.1472(4) 0.6073(4) 0.9799(2) 0.0533(10) Uani 1 1 d . .
H29 H 0.1323 0.5842 1.0209 0.064 Uiso 1 1 calc R U
C30 C 0.5524(5) 0.4476(3) 0.5837(2) 0.0622(12) Uani 1 1 d . .
H30 H 0.5400 0.5172 0.5819 0.075 Uiso 1 1 calc R U
C31 C 0.4091(5) 0.3012(4) 0.8427(2) 0.0643(12) Uani 1 1 d . .
H31 H 0.3560 0.2319 0.8495 0.077 Uiso 1 1 calc R U
C32 C 0.5100(5) 0.2965(4) 0.6326(2) 0.0638(12) Uani 1 1 d . .
H32 H 0.4683 0.2601 0.6653 0.077 Uiso 1 1 calc R U
C33 C 0.3030(5) 0.9993(4) 0.6855(2) 0.0658(12) Uani 1 1 d . .
H33A H 0.3669 1.0766 0.6937 0.099 Uiso 1 1 calc R U
H33B H 0.2337 0.9974 0.7199 0.099 Uiso 1 1 calc R U
H33C H 0.2449 0.9710 0.6378 0.099 Uiso 1 1 calc R U
C34 C 0.6099(5) 0.4719(4) 0.8803(2) 0.0674(13) Uani 1 1 d . .
H34 H 0.6953 0.5209 0.9138 0.081 Uiso 1 1 calc R U
C35 C 0.0434(5) 0.3346(4) 0.4749(2) 0.0614(11) Uani 1 1 d . .
H35A H -0.0013 0.3851 0.5055 0.092 Uiso 1 1 calc R U
H35B H -0.0360 0.2657 0.4479 0.092 Uiso 1 1 calc R U
H35C H 0.0940 0.3715 0.4424 0.092 Uiso 1 1 calc R U
C36 C -0.0370(5) 0.9696(4) 0.7923(3) 0.0641(12) Uani 1 1 d . .
H36 H -0.0916 1.0222 0.7957 0.077 Uiso 1 1 calc R U
C37 C -0.0983(5) 0.1062(3) 0.5997(2) 0.0607(11) Uani 1 1 d . .
H37 H -0.1647 0.0315 0.5843 0.073 Uiso 1 1 calc R U
C38 C -0.0847(5) 0.8702(4) 0.7386(2) 0.0605(11) Uani 1 1 d . .
H38 H -0.1718 0.8543 0.7050 0.073 Uiso 1 1 calc R U
C39 C 0.6538(5) 0.2973(5) 0.5397(3) 0.0757(15) Uani 1 1 d . .
H39 H 0.7112 0.2633 0.5088 0.091 Uiso 1 1 calc R U
C40 C 0.2299(5) 0.2278(4) 0.4719(2) 0.0655(12) Uani 1 1 d . .
H40A H 0.1504 0.1626 0.4408 0.098 Uiso 1 1 calc R U
H40B H 0.2950 0.2026 0.5007 0.098 Uiso 1 1 calc R U
H40C H 0.2901 0.2685 0.4435 0.098 Uiso 1 1 calc R U
C41 C 0.5302(6) 0.3737(5) 0.8906(2) 0.0736(14) Uani 1 1 d . .
H41 H 0.5596 0.3558 0.9317 0.088 Uiso 1 1 calc R U
C42 C 0.7582(5) 0.8150(4) 0.9119(3) 0.0756(14) Uani 1 1 d . .
H42A H 0.8280 0.8886 0.9390 0.113 Uiso 1 1 calc R U
H42B H 0.7828 0.7938 0.8644 0.113 Uiso 1 1 calc R U
H42C H 0.7672 0.7590 0.9354 0.113 Uiso 1 1 calc R U
C43 C 0.5141(5) 0.9330(4) 0.6416(2) 0.0663(12) Uani 1 1 d . .
H43A H 0.5745 0.8829 0.6446 0.099 Uiso 1 1 calc R U
H43B H 0.5808 1.0103 0.6533 0.099 Uiso 1 1 calc R U
H43C H 0.4587 0.9105 0.5937 0.099 Uiso 1 1 calc R U
C44 C 0.6344(6) 0.3968(4) 0.5373(3) 0.0824(16) Uani 1 1 d . .
H44 H 0.6769 0.4316 0.5041 0.099 Uiso 1 1 calc R U
C45 C -0.0031(6) 0.2912(4) 0.8214(2) 0.0817(16) Uani 1 1 d . .
H45A H 0.0691 0.2485 0.8187 0.123 Uiso 1 1 calc R U
H45B H -0.1059 0.2397 0.8129 0.123 Uiso 1 1 calc R U
H45C H 0.0169 0.3455 0.8682 0.123 Uiso 1 1 calc R U
C46 C 0.5504(6) 0.8447(4) 0.9798(2) 0.0736(14) Uani 1 1 d . .
H46A H 0.6134 0.9190 1.0094 0.110 Uiso 1 1 calc R U
H46B H 0.5629 0.7877 1.0018 0.110 Uiso 1 1 calc R U
H46C H 0.4444 0.8426 0.9749 0.110 Uiso 1 1 calc R U
C47 C -0.1095(5) 0.4102(4) 0.7631(3) 0.0787(15) Uani 1 1 d . .
H47A H -0.2087 0.3532 0.7513 0.118 Uiso 1 1 calc R U
H47B H -0.0974 0.4498 0.7273 0.118 Uiso 1 1 calc R U
H47C H -0.1011 0.4638 0.8092 0.118 Uiso 1 1 calc R U
C48 C 0.5905(6) 0.2478(5) 0.5862(3) 0.0817(16) Uani 1 1 d . .
H48 H 0.6018 0.1775 0.5869 0.098 Uiso 1 1 calc R U

loop_
_atom_site_aniso_label
_atom_site_aniso_U_11
_atom_site_aniso_U_22
_atom_site_aniso_U_33
_atom_site_aniso_U_23
_atom_site_aniso_U_13
_atom_site_aniso_U_12
Ge2 0.0391(2) 0.0310(2) 0.0337(2) 0.00723(15) -0.00200(15) 0.01230(16)
Ge1 0.0405(2) 0.0327(2) 0.0404(2) 0.00662(16) 0.01790(17) 0.00522(16)
P1 0.0300(5) 0.0284(4) 0.0274(4) 0.0063(3) 0.0052(3) 0.0061(4)
P2 0.0304(5) 0.0296(4) 0.0295(4) 0.0081(3) 0.0067(3) 0.0087(4)
O1 0.0583(16) 0.0321(12) 0.0284(12) 0.0109(10) 0.0102(11) 0.0109(11)
N2 0.0290(14) 0.0254(13) 0.0306(14) 0.0085(11) 0.0054(11) 0.0079(11)
N1 0.0317(15) 0.0265(14) 0.0319(14) 0.0046(11) 0.0071(12) 0.0052(11)
C1 0.0281(17) 0.0369(18) 0.0318(17) 0.0097(15) 0.0038(14) 0.0047(14)
C2 0.0336(19) 0.0355(18) 0.0337(18) 0.0114(15) 0.0083(15) 0.0094(15)
C3 0.0291(18) 0.041(2) 0.0363(19) -0.0004(16) 0.0087(15) 0.0056(15)
C4 0.0298(18) 0.0250(16) 0.0406(19) 0.0104(14) 0.0045(14) 0.0075(14)
C5 0.0377(19) 0.044(2) 0.0309(17) 0.0095(15) 0.0092(15) 0.0217(16)
C6 0.0332(19) 0.0324(18) 0.047(2) 0.0126(16) 0.0040(16) 0.0037(15)
C7 0.0323(18) 0.0298(17) 0.0354(18) 0.0032(14) 0.0138(15) 0.0066(14)
C8 0.0354(19) 0.0310(18) 0.043(2) 0.0054(15) 0.0018(15) 0.0118(15)
C9 0.050(2) 0.048(2) 0.046(2) 0.0148(18) 0.0073(18) 0.0189(19)
C10 0.0336(19) 0.0405(19) 0.0321(18) 0.0089(15) 0.0072(14) 0.0140(15)
C11 0.042(2) 0.041(2) 0.0368(19) 0.0103(16) 0.0065(16) 0.0128(17)
C12 0.042(2) 0.059(2) 0.041(2) 0.0188(18) 0.0132(17) 0.0215(18)
C13 0.046(2) 0.055(2) 0.044(2) 0.0205(18) 0.0069(17) 0.0173(19)
C14 0.044(2) 0.038(2) 0.047(2) 0.0093(17) 0.0093(17) 0.0127(17)
C15 0.044(2) 0.044(2) 0.0338(19) 0.0017(16) 0.0031(16) 0.0110(17)
C16 0.052(2) 0.0314(19) 0.051(2) 0.0168(17) 0.0086(18) 0.0043(17)
C17 0.041(2) 0.046(2) 0.042(2) -0.0041(18) 0.0060(17) 0.0033(18)
C18 0.037(2) 0.0312(18) 0.045(2) 0.0074(16) 0.0131(16) 0.0046(15)
C19 0.038(2) 0.045(2) 0.040(2) 0.0071(17) 0.0021(16) 0.0056(17)
C20 0.051(2) 0.034(2) 0.057(3) -0.0053(19) 0.013(2) -0.0020(18)
C21 0.050(2) 0.054(2) 0.046(2) 0.0095(18) 0.0011(18) 0.0228(19)
C22 0.057(3) 0.032(2) 0.054(2) -0.0013(18) 0.002(2) 0.0082(18)
C23 0.057(3) 0.034(2) 0.058(3) 0.0132(18) 0.020(2) 0.0050(18)
C24 0.046(2) 0.075(3) 0.043(2) 0.021(2) 0.0201(18) 0.019(2)
C25 0.050(2) 0.039(2) 0.066(3) 0.018(2) 0.011(2) -0.0009(18)
C26 0.044(2) 0.049(2) 0.047(2) 0.0128(18) 0.0163(18) -0.0021(18)
C27 0.056(2) 0.048(2) 0.042(2) 0.0196(18) 0.0015(18) 0.0151(19)
C28 0.065(3) 0.038(2) 0.068(3) 0.0114(19) 0.025(2) 0.019(2)
C29 0.053(2) 0.069(3) 0.039(2) 0.025(2) 0.0088(18) 0.011(2)
C30 0.085(3) 0.045(2) 0.056(3) 0.013(2) 0.038(2) 0.015(2)
C31 0.071(3) 0.080(3) 0.057(3) 0.040(2) 0.012(2) 0.027(3)
C32 0.099(4) 0.063(3) 0.054(3) 0.024(2) 0.034(2) 0.051(3)
C33 0.075(3) 0.058(3) 0.072(3) 0.034(2) 0.010(2) 0.019(2)
C34 0.062(3) 0.089(4) 0.047(2) 0.009(2) -0.013(2) 0.032(3)
C35 0.065(3) 0.073(3) 0.049(2) 0.022(2) 0.001(2) 0.023(2)
C36 0.066(3) 0.058(3) 0.090(3) 0.035(3) 0.032(3) 0.038(2)
C37 0.060(3) 0.0251(19) 0.080(3) 0.007(2) 0.003(2) -0.0030(18)
C38 0.050(3) 0.071(3) 0.073(3) 0.031(3) 0.009(2) 0.028(2)
C39 0.050(3) 0.088(4) 0.072(3) -0.013(3) 0.021(2) 0.028(3)
C40 0.066(3) 0.075(3) 0.048(2) -0.001(2) 0.010(2) 0.027(2)
C41 0.085(4) 0.104(4) 0.054(3) 0.043(3) 0.008(3) 0.046(3)
C42 0.048(3) 0.087(3) 0.101(4) 0.045(3) 0.007(3) 0.021(2)
C43 0.079(3) 0.065(3) 0.053(3) 0.018(2) 0.020(2) 0.015(2)
C44 0.082(4) 0.072(3) 0.073(3) 0.002(3) 0.051(3) -0.002(3)
C45 0.086(4) 0.092(4) 0.055(3) 0.028(3) 0.028(3) -0.003(3)
C46 0.093(4) 0.077(3) 0.040(2) 0.011(2) 0.014(2) 0.014(3)
C47 0.068(3) 0.073(3) 0.084(3) 0.002(3) 0.035(3) 0.018(3)
C48 0.109(4) 0.094(4) 0.069(3) 0.019(3) 0.025(3) 0.077(3)

loop_
_atom_type_symbol
_atom_type_description
_atom_type_scat_dispersion_real
_atom_type_scat_dispersion_imag
_atom_type_scat_source
C C 0.0033 0.0016 'International Tables Vol C Tables 4.2.6.8 and 6.1.1.4'
H H 0.0000 0.0000 'International Tables Vol C Tables 4.2.6.8 and 6.1.1.4'
N N 0.0061 0.0033 'International Tables Vol C Tables 4.2.6.8 and 6.1.1.4'
O O 0.0106 0.0060 'International Tables Vol C Tables 4.2.6.8 and 6.1.1.4'
P P 0.1023 0.0942 'International Tables Vol C Tables 4.2.6.8 and 6.1.1.4'
Ge Ge 0.1547 1.8001 'International Tables Vol C Tables 4.2.6.8 and 6.1.1.4'

loop_
_geom_angle_atom_site_label_1
_geom_angle_atom_site_label_2
_geom_angle_atom_site_label_3
_geom_angle
O1 Ge2 N2 94.53(11)
O1 Ge2 P1 83.35(7)
N2 Ge2 P1 98.96(8)
O1 Ge1 N1 95.25(11)
O1 Ge1 P2 81.52(7)
N1 Ge1 P2 101.91(8)
N1 P1 C2 111.09(14)
N1 P1 C1 110.65(14)
C2 P1 C1 101.17(15)
N1 P1 Ge2 99.46(9)
C2 P1 Ge2 111.28(11)
C1 P1 Ge2 123.33(11)
N2 P2 C5 111.89(14)
N2 P2 C10 114.16(14)
C5 P2 C10 100.17(15)
N2 P2 Ge1 101.48(9)
C5 P2 Ge1 124.08(12)
C10 P2 Ge1 105.43(11)
Ge2 O1 Ge1 122.87(12)
C4 N2 P2 126.9(2)
C4 N2 Ge2 114.21(19)
P2 N2 Ge2 116.97(13)
C7 N1 P1 123.7(2)
C7 N1 Ge1 113.44(19)
P1 N1 Ge1 118.24(14)
C11 C1 C12 117.9(3)
C11 C1 P1 118.1(2)
C12 C1 P1 123.7(3)
C9 C2 C14 118.2(3)
C9 C2 P1 118.9(3)
C14 C2 P1 122.8(3)
C17 C3 C7 118.5(3)
C17 C3 C19 118.9(3)
C7 C3 C19 122.5(3)
C6 C4 C8 120.5(3)
C6 C4 N2 119.1(3)
C8 C4 N2 120.2(3)
C13 C5 C21 118.2(3)
C13 C5 P2 123.9(3)
C21 C5 P2 117.8(3)
C25 C6 C4 118.5(3)
C25 C6 C26 119.7(3)
C4 C6 C26 121.7(3)
C3 C7 C18 120.6(3)
C3 C7 N1 120.3(3)
C18 C7 N1 119.1(3)
C22 C8 C4 117.9(3)
C22 C8 C15 119.0(3)
C4 C8 C15 122.9(3)
C38 C9 C2 121.1(4)
C38 C9 H9 119.5
C2 C9 H9 119.5
C32 C10 C30 117.4(3)
C32 C10 P2 123.6(3)
C30 C10 P2 118.8(3)
C27 C11 C1 121.3(3)
C27 C11 H11 119.3
C1 C11 H11 119.3
C24 C12 C1 120.4(3)
C24 C12 H12 119.8
C1 C12 H12 119.8
C5 C13 C31 121.2(4)
C5 C13 H13 119.4
C31 C13 H13 119.4
C28 C14 C2 121.0(4)
C28 C14 H14 119.5
C2 C14 H14 119.5
C8 C15 C40 114.0(3)
C8 C15 C35 109.9(3)
C40 C15 C35 109.5(3)
C8 C15 H15 107.7
C40 C15 H15 107.7
C35 C15 H15 107.7
C18 C16 C33 113.9(3)
C18 C16 C43 110.6(3)
C33 C16 C43 108.9(3)
C18 C16 H16 107.7
C33 C16 H16 107.7
C43 C16 H16 107.7
C20 C17 C3 121.5(4)
C20 C17 H17 119.2
C3 C17 H17 119.2
C23 C18 C7 117.8(3)
C23 C18 C16 118.0(3)
C7 C18 C16 124.1(3)
C42 C19 C3 110.9(3)
C42 C19 C46 111.3(4)
C3 C19 C46 112.1(3)
C42 C19 H19 107.4
C3 C19 H19 107.4
C46 C19 H19 107.4
C17 C20 C23 119.9(3)
C17 C20 H20 120.0
C23 C20 H20 120.0
C34 C21 C5 119.9(4)
C34 C21 H21 120.0
C5 C21 H21 120.0
C37 C22 C8 121.8(4)
C37 C22 H22 119.1
C8 C22 H22 119.1
C20 C23 C18 121.5(4)
C20 C23 H23 119.3
C18 C23 H23 119.3
C29 C24 C12 120.7(4)
C29 C24 H24 119.6
C12 C24 H24 119.6
C37 C25 C6 121.3(4)
C37 C25 H25 119.4
C6 C25 H25 119.4
C6 C26 C47 110.0(3)
C6 C26 C45 114.0(3)
C47 C26 C45 110.3(4)
C6 C26 H26 107.4
C47 C26 H26 107.4
C45 C26 H26 107.4
C29 C27 C11 120.1(4)
C29 C27 H27 120.0
C11 C27 H27 120.0
C36 C28 C14 119.5(4)
C36 C28 H28 120.3
C14 C28 H28 120.3
C24 C29 C27 119.6(3)
C24 C29 H29 120.2
C27 C29 H29 120.2
C10 C30 C44 120.6(4)
C10 C30 H30 119.7
C44 C30 H30 119.7
C41 C31 C13 119.2(4)
C41 C31 H31 120.4
C13 C31 H31 120.4
C48 C32 C10 120.9(4)
C48 C32 H32 119.6
C10 C32 H32 119.6
C16 C33 H33A 109.5
C16 C33 H33B 109.5
H33A C33 H33B 109.5
C16 C33 H33C 109.5
H33A C33 H33C 109.5
H33B C33 H33C 109.5
C41 C34 C21 120.6(4)
C41 C34 H34 119.7
C21 C34 H34 119.7
C15 C35 H35A 109.5
C15 C35 H35B 109.5
H35A C35 H35B 109.5
C15 C35 H35C 109.5
H35A C35 H35C 109.5
H35B C35 H35C 109.5
C38 C36 C28 120.5(4)
C38 C36 H36 119.7
C28 C36 H36 119.7
C22 C37 C25 119.8(3)
C22 C37 H37 120.1
C25 C37 H37 120.1
C36 C38 C9 119.8(4)
C36 C38 H38 120.1
C9 C38 H38 120.1
C48 C39 C44 119.2(4)
C48 C39 H39 120.4
C44 C39 H39 120.4
C15 C40 H40A 109.5
C15 C40 H40B 109.5
H40A C40 H40B 109.5
C15 C40 H40C 109.5
H40A C40 H40C 109.5
H40B C40 H40C 109.5
C31 C41 C34 120.8(4)
C31 C41 H41 119.6
C34 C41 H41 119.6
C19 C42 H42A 109.5
C19 C42 H42B 109.5
H42A C42 H42B 109.5
C19 C42 H42C 109.5
H42A C42 H42C 109.5
H42B C42 H42C 109.5
C16 C43 H43A 109.5
C16 C43 H43B 109.5
H43A C43 H43B 109.5
C16 C43 H43C 109.5
H43A C43 H43C 109.5
H43B C43 H43C 109.5
C39 C44 C30 120.2(4)
C39 C44 H44 119.9
C30 C44 H44 119.9
C26 C45 H45A 109.5
C26 C45 H45B 109.5
H45A C45 H45B 109.5
C26 C45 H45C 109.5
H45A C45 H45C 109.5
H45B C45 H45C 109.5
C19 C46 H46A 109.5
C19 C46 H46B 109.5
H46A C46 H46B 109.5
C19 C46 H46C 109.5
H46A C46 H46C 109.5
H46B C46 H46C 109.5
C26 C47 H47A 109.5
C26 C47 H47B 109.5
H47A C47 H47B 109.5
C26 C47 H47C 109.5
H47A C47 H47C 109.5
H47B C47 H47C 109.5
C39 C48 C32 121.6(5)
C39 C48 H48 119.2
C32 C48 H48 119.2

loop_
_geom_bond_atom_site_label_1
_geom_bond_atom_site_label_2
_geom_bond_distance
Ge2 O1 1.806(2)
Ge2 N2 1.983(3)
Ge2 P1 2.6889(13)
Ge1 O1 1.820(2)
Ge1 N1 1.978(3)
Ge1 P2 2.6328(15)
P1 N1 1.664(3)
P1 C2 1.819(3)
P1 C1 1.841(3)
P2 N2 1.656(3)
P2 C5 1.822(3)
P2 C10 1.829(3)
N2 C4 1.452(4)
N1 C7 1.453(4)
C1 C11 1.386(5)
C1 C12 1.392(5)
C2 C9 1.390(5)
C2 C14 1.395(5)
C3 C17 1.395(5)
C3 C7 1.403(5)
C3 C19 1.518(5)
C4 C6 1.411(5)
C4 C8 1.413(5)
C5 C13 1.386(5)
C5 C21 1.393(5)
C6 C25 1.387(5)
C6 C26 1.516(5)
C7 C18 1.419(5)
C8 C22 1.393(5)
C8 C15 1.520(5)
C9 C38 1.387(5)
C9 H9 0.9500
C10 C32 1.382(5)
C10 C30 1.385(5)
C11 C27 1.385(5)
C11 H11 0.9500
C12 C24 1.389(5)
C12 H12 0.9500
C13 C31 1.396(5)
C13 H13 0.9500
C14 C28 1.392(5)
C14 H14 0.9500
C15 C40 1.530(5)
C15 C35 1.534(5)
C15 H15 1.0000
C16 C18 1.518(5)
C16 C33 1.531(5)
C16 C43 1.534(5)
C16 H16 1.0000
C17 C20 1.368(6)
C17 H17 0.9500
C18 C23 1.399(5)
C19 C42 1.517(5)
C19 C46 1.527(5)
C19 H19 1.0000
C20 C23 1.378(6)
C20 H20 0.9500
C21 C34 1.388(6)
C21 H21 0.9500
C22 C37 1.371(6)
C22 H22 0.9500
C23 H23 0.9500
C24 C29 1.369(5)
C24 H24 0.9500
C25 C37 1.382(6)
C25 H25 0.9500
C26 C47 1.529(6)
C26 C45 1.536(6)
C26 H26 1.0000
C27 C29 1.376(5)
C27 H27 0.9500
C28 C36 1.383(6)
C28 H28 0.9500
C29 H29 0.9500
C30 C44 1.396(6)
C30 H30 0.9500
C31 C41 1.361(6)
C31 H31 0.9500
C32 C48 1.374(6)
C32 H32 0.9500
C33 H33A 0.9800
C33 H33B 0.9800
C33 H33C 0.9800
C34 C41 1.364(7)
C34 H34 0.9500
C35 H35A 0.9800
C35 H35B 0.9800
C35 H35C 0.9800
C36 C38 1.377(6)
C36 H36 0.9500
C37 H37 0.9500
C38 H38 0.9500
C39 C48 1.347(7)
C39 C44 1.363(7)
C39 H39 0.9500
C40 H40A 0.9800
C40 H40B 0.9800
C40 H40C 0.9800
C41 H41 0.9500
C42 H42A 0.9800
C42 H42B 0.9800
C42 H42C 0.9800
C43 H43A 0.9800
C43 H43B 0.9800
C43 H43C 0.9800
C44 H44 0.9500
C45 H45A 0.9800
C45 H45B 0.9800
C45 H45C 0.9800
C46 H46A 0.9800
C46 H46B 0.9800
C46 H46C 0.9800
C47 H47A 0.9800
C47 H47B 0.9800
C47 H47C 0.9800
C48 H48 0.9500
